data_4349186
loop_
_publ_author_name
'Kindermann, Nicole'
'Schober, Anne'
'Demeshko, Serhiy'
'Lehnert, Nicolai'
'Meyer, Franc'

_publ_section_title
;
 Reductive Transformations of a Pyrazolate-Based Bioinspired
 Diiron-Dinitrosyl Complex.
;
_journal_issue 21
_journal_name_full 'Inorganic chemistry'
_journal_page_first 11538
_journal_page_last 11550
_journal_paper_doi 10.1021/acs.inorgchem.6b02080
_journal_volume 55
_journal_year 2016
_chemical_formula_moiety 'C27 H50 Fe2 N10 O2 2+, 2(Cl O4 -)'
_chemical_formula_sum 'C27 H50 Cl2 Fe2 N10 O10'
_chemical_formula_weight 857.37
_space_group_crystal_system monoclinic
_space_group_IT_number 14
_space_group_name_Hall '-P 2yn'
_space_group_name_H-M_alt 'P 1 21/n 1'
_atom_sites_solution_hydrogens geom
_audit_creation_method SHELXL-2014/7
_cell_angle_alpha 90
_cell_angle_beta 114.98(3)
_cell_angle_gamma 90
_cell_formula_units_Z 4
_cell_length_a 13.527(3)
_cell_length_b 21.472(4)
_cell_length_c 14.142(3)
_cell_measurement_reflns_used 37721
_cell_measurement_temperature 133(2)
_cell_measurement_theta_max 26.738
_cell_measurement_theta_min 1.747
_cell_volume 3723.3(16)
_computing_cell_refinement 'X-AREA (Stoe & Cie, 2002)'
_computing_data_collection 'X-AREA (Stoe & Cie, 2002)'
_computing_data_reduction 'X-AREA (Stoe & Cie, 2002)'
_computing_molecular_graphics 'DIAMOND (Brandenburg, 2012)'
_computing_publication_material 'SHELXL-2014 (Sheldrick, 2014)'
_computing_structure_refinement 'SHELXL-2014/7 (Sheldrick, 2014)'
_computing_structure_solution 'SHELXS-2014 (Sheldrick, 2014)'
_diffrn_ambient_temperature 133(2)
_diffrn_measured_fraction_theta_full 1.000
_diffrn_measured_fraction_theta_max 0.996
_diffrn_measurement_device_type 'Stoe IPDS II'
_diffrn_measurement_method \w
_diffrn_radiation_type MoK\a
_diffrn_radiation_wavelength 0.71073
_diffrn_reflns_av_R_equivalents 0.0543
_diffrn_reflns_av_unetI/netI 0.0381
_diffrn_reflns_Laue_measured_fraction_full 1.000
_diffrn_reflns_Laue_measured_fraction_max 0.996
_diffrn_reflns_limit_h_max 17
_diffrn_reflns_limit_h_min -15
_diffrn_reflns_limit_k_max 27
_diffrn_reflns_limit_k_min -27
_diffrn_reflns_limit_l_max 17
_diffrn_reflns_limit_l_min -17
_diffrn_reflns_number 37721
_diffrn_reflns_point_group_measured_fraction_full 1.000
_diffrn_reflns_point_group_measured_fraction_max 0.996
_diffrn_reflns_theta_full 25.242
_diffrn_reflns_theta_max 26.738
_diffrn_reflns_theta_min 1.747
_diffrn_source 'fine-focus sealed tube'
_exptl_absorpt_coefficient_mu 0.988
_exptl_absorpt_correction_T_max 0.8793
_exptl_absorpt_correction_T_min 0.7502
_exptl_absorpt_correction_type numerical
_exptl_absorpt_process_details 'X-RED (Stoe & Cie, 2002)'
_exptl_crystal_colour yellow
_exptl_crystal_density_diffrn 1.530
_exptl_crystal_description block
_exptl_crystal_F_000 1792
_exptl_crystal_size_max 0.290
_exptl_crystal_size_mid 0.180
_exptl_crystal_size_min 0.150
_refine_diff_density_max 0.790
_refine_diff_density_min -0.336
_refine_diff_density_rms 0.052
_refine_ls_extinction_method none
_refine_ls_goodness_of_fit_ref 0.956
_refine_ls_hydrogen_treatment constr
_refine_ls_matrix_type full
_refine_ls_number_parameters 466
_refine_ls_number_reflns 7883
_refine_ls_number_restraints 0
_refine_ls_restrained_S_all 0.956
_refine_ls_R_factor_all 0.0440
_refine_ls_R_factor_gt 0.0291
_refine_ls_shift/su_max 0.001
_refine_ls_shift/su_mean 0.000
_refine_ls_structure_factor_coef Fsqd
_refine_ls_weighting_details 'w=1/[\s^2^(Fo^2^)+(0.0407P)^2^] where P=(Fo^2^+2Fc^2^)/3'
_refine_ls_weighting_scheme calc
_refine_ls_wR_factor_gt 0.0668
_refine_ls_wR_factor_ref 0.0703
_reflns_Friedel_coverage 0.000
_reflns_number_gt 6130
_reflns_number_total 7883
_reflns_threshold_expression 'I > 2\s(I)'
_cod_data_source_file ic6b02080_si_002.cif
_cod_data_source_block 1a-nk138-2
_cod_original_cell_volume 3723.3(15)
_cod_original_sg_symbol_H-M 'P 21/n'
_cod_database_code 4349186
_shelx_shelxl_version_number 2014/7
_shelx_space_group_comment
;
The symmetry employed for this shelxl refinement is uniquely defined
by the following loop, which should always be used as a source of
symmetry information in preference to the above space-group names.
They are only intended as comments.
;
_shelx_estimated_absorpt_t_min 0.763
_shelx_estimated_absorpt_t_max 0.866

loop_
_space_group_symop_operation_xyz
'x, y, z'
'-x+1/2, y+1/2, -z+1/2'
'-x, -y, -z'
'x-1/2, -y-1/2, z-1/2'

loop_
_atom_site_label
_atom_site_type_symbol
_atom_site_fract_x
_atom_site_fract_y
_atom_site_fract_z
_atom_site_U_iso_or_equiv
_atom_site_adp_type
_atom_site_occupancy
_atom_site_site_symmetry_order
_atom_site_calc_flag
_atom_site_refinement_flags_posn
_atom_site_refinement_flags_adp
_atom_site_refinement_flags_occupancy
Fe1 Fe 0.77522(2) 0.12992(2) 0.84459(2) 0.01916(7) Uani 1 1 d . . .
Fe2 Fe 0.79162(2) 0.12527(2) 1.14773(2) 0.02028(7) Uani 1 1 d . . .
Cl2 Cl 0.74306(4) 0.29689(2) 0.46252(4) 0.02887(10) Uani 1 1 d . . .
O2 O 0.93103(11) 0.12129(6) 1.12531(10) 0.0286(3) Uani 1 1 d . . .
N3 N 0.63873(13) 0.12117(7) 1.17676(11) 0.0238(3) Uani 1 1 d . . .
N2 N 0.66668(12) 0.14391(7) 1.00341(11) 0.0220(3) Uani 1 1 d . . .
O21 O 0.71746(14) 0.33136(8) 0.36874(12) 0.0466(4) Uani 1 1 d . . .
C5 C 0.63631(15) 0.14259(9) 0.61723(13) 0.0238(4) Uani 1 1 d . . .
H5A H 0.5823 0.1625 0.5531 0.029 Uiso 1 1 calc R U .
H5B H 0.6183 0.0977 0.6143 0.029 Uiso 1 1 calc R U .
N1 N 0.66037(12) 0.14108(7) 0.90481(11) 0.0215(3) Uani 1 1 d . . .
N7 N 0.83978(13) 0.13307(7) 0.72469(11) 0.0236(3) Uani 1 1 d . . .
N6 N 0.62913(12) 0.17107(7) 0.70962(11) 0.0216(3) Uani 1 1 d . . .
N9 N 0.71057(14) 0.03367(7) 0.79589(12) 0.0269(3) Uani 1 1 d . . .
O1 O 0.91506(11) 0.09925(6) 0.96449(10) 0.0287(3) Uani 1 1 d . . .
O23 O 0.64768(13) 0.26417(9) 0.45541(15) 0.0550(5) Uani 1 1 d . . .
N5 N 0.76421(13) 0.02213(7) 1.14326(11) 0.0248(3) Uani 1 1 d . . .
O22 O 0.82856(13) 0.25322(7) 0.47745(14) 0.0418(4) Uani 1 1 d . . .
C24 C 0.66410(17) -0.01058(9) 0.75931(15) 0.0272(4) Uani 1 1 d . . .
C12 C 0.89133(17) 0.07361(9) 0.71714(15) 0.0307(4) Uani 1 1 d . . .
H12A H 0.9284 0.0791 0.6713 0.046 Uiso 1 1 calc R U .
H12B H 0.8352 0.0414 0.6884 0.046 Uiso 1 1 calc R U .
H12C H 0.9445 0.0610 0.7867 0.046 Uiso 1 1 calc R U .
O24 O 0.77859(15) 0.33819(9) 0.54949(13) 0.0531(5) Uani 1 1 d . . .
C14 C 0.67733(16) 0.14333(9) 1.28560(14) 0.0270(4) Uani 1 1 d . . .
H14A H 0.6190 0.1373 1.3095 0.032 Uiso 1 1 calc R U .
H14B H 0.6934 0.1884 1.2884 0.032 Uiso 1 1 calc R U .
C13 C 0.55783(16) 0.16337(9) 1.09937(14) 0.0268(4) Uani 1 1 d . . .
H13A H 0.5722 0.2070 1.1241 0.032 Uiso 1 1 calc R U .
H13B H 0.4832 0.1521 1.0899 0.032 Uiso 1 1 calc R U .
N4 N 0.86469(13) 0.10549(7) 1.31621(11) 0.0260(3) Uani 1 1 d . . .
C8 C 0.88252(17) 0.24232(9) 0.78776(15) 0.0285(4) Uani 1 1 d . . .
H8A H 0.9442 0.2711 0.8240 0.034 Uiso 1 1 calc R U .
H8B H 0.8324 0.2623 0.7218 0.034 Uiso 1 1 calc R U .
C18 C 0.64480(16) 0.01548(9) 1.10290(15) 0.0284(4) Uani 1 1 d . . .
H18A H 0.6266 -0.0287 1.1081 0.034 Uiso 1 1 calc R U .
H18B H 0.6106 0.0274 1.0283 0.034 Uiso 1 1 calc R U .
C19 C 0.59805(16) 0.05594(9) 1.16301(15) 0.0277(4) Uani 1 1 d . . .
H19A H 0.5175 0.0563 1.1253 0.033 Uiso 1 1 calc R U .
H19B H 0.6173 0.0372 1.2325 0.033 Uiso 1 1 calc R U .
C10 C 0.63777(15) 0.24022(8) 0.71110(14) 0.0252(4) Uani 1 1 d . . .
H10A H 0.5650 0.2585 0.6943 0.030 Uiso 1 1 calc R U .
H10B H 0.6608 0.2536 0.6565 0.030 Uiso 1 1 calc R U .
C15 C 0.77963(17) 0.10847(9) 1.35835(14) 0.0276(4) Uani 1 1 d . . .
H15A H 0.8109 0.1295 1.4271 0.033 Uiso 1 1 calc R U .
H15B H 0.7593 0.0656 1.3689 0.033 Uiso 1 1 calc R U .
C9 C 0.71878(15) 0.26512(8) 0.81643(14) 0.0254(4) Uani 1 1 d . . .
H9A H 0.7319 0.3099 0.8097 0.031 Uiso 1 1 calc R U .
H9B H 0.6873 0.2609 0.8679 0.031 Uiso 1 1 calc R U .
C4 C 0.53193(15) 0.15057(9) 0.72391(13) 0.0245(4) Uani 1 1 d . . .
H4A H 0.5123 0.1075 0.6976 0.029 Uiso 1 1 calc R U .
H4B H 0.4694 0.1781 0.6839 0.029 Uiso 1 1 calc R U .
C7 C 0.92528(16) 0.18178(9) 0.76350(15) 0.0289(4) Uani 1 1 d . . .
H7A H 0.9533 0.1897 0.7102 0.035 Uiso 1 1 calc R U .
H7B H 0.9868 0.1666 0.8274 0.035 Uiso 1 1 calc R U .
C21 C 0.80298(18) -0.00912(9) 1.07185(16) 0.0313(4) Uani 1 1 d . . .
H21A H 0.7798 -0.0528 1.0631 0.047 Uiso 1 1 calc R U .
H21B H 0.8828 -0.0071 1.1013 0.047 Uiso 1 1 calc R U .
H21C H 0.7721 0.0118 1.0039 0.047 Uiso 1 1 calc R U .
N10 N 0.80281(14) 0.22815(8) 1.17468(13) 0.0299(4) Uani 1 1 d . . .
N8 N 0.82386(13) 0.23103(7) 0.85462(11) 0.0232(3) Uani 1 1 d . . .
C16 C 0.90825(17) 0.04126(9) 1.32150(15) 0.0303(4) Uani 1 1 d . . .
H16A H 0.9368 0.0261 1.3943 0.036 Uiso 1 1 calc R U .
H16B H 0.9696 0.0422 1.3008 0.036 Uiso 1 1 calc R U .
C1 C 0.49413(16) 0.16361(9) 0.89341(14) 0.0257(4) Uani 1 1 d . . .
H1 H 0.4186 0.1732 0.8664 0.031 Uiso 1 1 calc R U .
C26 C 0.76744(17) 0.27707(9) 1.16449(14) 0.0274(4) Uani 1 1 d . . .
C20 C 0.95573(17) 0.14839(10) 1.37471(15) 0.0344(5) Uani 1 1 d . . .
H20A H 0.9937 0.1341 1.4470 0.052 Uiso 1 1 calc R U .
H20B H 0.9270 0.1904 1.3737 0.052 Uiso 1 1 calc R U .
H20C H 1.0069 0.1491 1.3421 0.052 Uiso 1 1 calc R U .
C2 C 0.55652(15) 0.15309(8) 0.83815(13) 0.0232(4) Uani 1 1 d . . .
C27 C 0.7199(2) 0.33932(10) 1.14908(17) 0.0385(5) Uani 1 1 d . . .
H27A H 0.6893 0.3499 1.0748 0.058 Uiso 1 1 calc R U .
H27B H 0.7765 0.3696 1.1887 0.058 Uiso 1 1 calc R U .
H27C H 0.6619 0.3402 1.1734 0.058 Uiso 1 1 calc R U .
C17 C 0.82191(17) -0.00341(9) 1.25109(15) 0.0297(4) Uani 1 1 d . . .
H17A H 0.8565 -0.0436 1.2483 0.036 Uiso 1 1 calc R U .
H17B H 0.7683 -0.0113 1.2804 0.036 Uiso 1 1 calc R U .
C3 C 0.56744(15) 0.15684(8) 0.99726(14) 0.0233(4) Uani 1 1 d . . .
Cl1 Cl 0.30317(4) 0.03960(2) 0.51809(4) 0.03108(11) Uani 1 1 d . . .
O12 O 0.18985(14) 0.03122(8) 0.49344(13) 0.0476(4) Uani 1 1 d . . .
O13 O 0.36371(14) 0.03270(7) 0.62932(11) 0.0437(4) Uani 1 1 d . . .
O14 O 0.33936(15) -0.00609(8) 0.46637(14) 0.0506(4) Uani 1 1 d . . .
O11 O 0.32207(16) 0.10080(7) 0.48905(12) 0.0468(4) Uani 1 1 d . . .
C11 C 0.89282(16) 0.24854(9) 0.96318(14) 0.0273(4) Uani 1 1 d . . .
H11A H 0.9647 0.2290 0.9855 0.041 Uiso 1 1 calc R U .
H11B H 0.8586 0.2343 1.0082 0.041 Uiso 1 1 calc R U .
H11C H 0.9012 0.2939 0.9682 0.041 Uiso 1 1 calc R U .
C6 C 0.75043(16) 0.15020(9) 0.62146(13) 0.0264(4) Uani 1 1 d . . .
H6A H 0.7564 0.1238 0.5667 0.032 Uiso 1 1 calc R U .
H6B H 0.7603 0.1941 0.6057 0.032 Uiso 1 1 calc R U .
C22 C 0.96750(15) 0.10238(8) 1.06207(14) 0.0237(4) Uani 1 1 d . . .
C25 C 0.6041(2) -0.06722(10) 0.71166(18) 0.0385(5) Uani 1 1 d . . .
H25A H 0.6338 -0.0853 0.6655 0.058 Uiso 1 1 calc R U .
H25B H 0.5269 -0.0571 0.6711 0.058 Uiso 1 1 calc R U .
H25C H 0.6112 -0.0972 0.7664 0.058 Uiso 1 1 calc R U .
C23 C 1.08417(17) 0.08140(11) 1.10596(16) 0.0348(5) Uani 1 1 d . . .
H23A H 1.1023 0.0679 1.0490 0.052 Uiso 0.5 1 calc R U P
H23B H 1.1319 0.1160 1.1435 0.052 Uiso 0.5 1 calc R U P
H23C H 1.0946 0.0466 1.1541 0.052 Uiso 0.5 1 calc R U P
H23D H 1.1169 0.0858 1.1820 0.052 Uiso 0.5 1 calc R U P
H23E H 1.0873 0.0377 1.0875 0.052 Uiso 0.5 1 calc R U P
H23F H 1.1246 0.1071 1.0769 0.052 Uiso 0.5 1 calc R U P

loop_
_atom_site_aniso_label
_atom_site_aniso_U_11
_atom_site_aniso_U_22
_atom_site_aniso_U_33
_atom_site_aniso_U_23
_atom_site_aniso_U_13
_atom_site_aniso_U_12
Fe1 0.01869(13) 0.02065(12) 0.01747(12) 0.00037(9) 0.00698(10) 0.00185(10)
Fe2 0.02004(13) 0.02145(13) 0.01884(12) 0.00104(9) 0.00771(10) 0.00080(10)
Cl2 0.0270(2) 0.0310(2) 0.0303(2) 0.00549(18) 0.01376(19) 0.00095(19)
O2 0.0238(7) 0.0322(7) 0.0333(7) -0.0015(6) 0.0154(6) -0.0001(6)
N3 0.0229(8) 0.0282(8) 0.0212(7) 0.0008(6) 0.0104(6) 0.0005(6)
N2 0.0210(8) 0.0264(7) 0.0190(7) 0.0008(6) 0.0088(6) 0.0023(6)
O21 0.0498(10) 0.0549(10) 0.0358(8) 0.0158(7) 0.0186(8) -0.0018(8)
C5 0.0237(9) 0.0287(9) 0.0182(8) 0.0007(7) 0.0079(7) 0.0038(7)
N1 0.0207(8) 0.0254(7) 0.0187(7) 0.0003(6) 0.0086(6) 0.0016(6)
N7 0.0216(8) 0.0279(8) 0.0209(7) 0.0001(6) 0.0086(6) 0.0026(6)
N6 0.0210(8) 0.0235(7) 0.0195(7) -0.0002(6) 0.0078(6) 0.0031(6)
N9 0.0274(9) 0.0259(8) 0.0257(8) -0.0010(6) 0.0094(7) 0.0026(7)
O1 0.0240(7) 0.0309(7) 0.0254(7) 0.0036(5) 0.0048(6) 0.0051(6)
O23 0.0235(8) 0.0670(11) 0.0712(12) 0.0350(9) 0.0168(8) -0.0010(8)
N5 0.0280(9) 0.0217(7) 0.0247(8) 0.0012(6) 0.0112(7) 0.0012(6)
O22 0.0348(9) 0.0304(7) 0.0668(10) 0.0006(7) 0.0278(8) 0.0035(6)
C24 0.0290(10) 0.0279(10) 0.0284(9) 0.0030(8) 0.0159(8) 0.0041(8)
C12 0.0269(11) 0.0367(11) 0.0292(9) -0.0022(8) 0.0124(8) 0.0076(9)
O24 0.0486(10) 0.0648(11) 0.0404(9) -0.0138(8) 0.0133(8) 0.0152(9)
C14 0.0268(10) 0.0340(10) 0.0235(9) -0.0011(7) 0.0137(8) -0.0007(8)
C13 0.0223(9) 0.0342(10) 0.0253(9) 0.0029(8) 0.0113(8) 0.0055(8)
N4 0.0234(8) 0.0310(8) 0.0214(7) 0.0009(6) 0.0073(6) -0.0006(7)
C8 0.0276(10) 0.0298(10) 0.0282(9) 0.0031(8) 0.0118(8) -0.0038(8)
C18 0.0303(11) 0.0257(9) 0.0289(9) -0.0018(7) 0.0122(8) -0.0065(8)
C19 0.0246(10) 0.0306(10) 0.0288(9) 0.0009(8) 0.0121(8) -0.0040(8)
C10 0.0238(10) 0.0243(9) 0.0249(9) 0.0032(7) 0.0078(8) 0.0078(7)
C15 0.0305(11) 0.0326(10) 0.0205(9) 0.0018(7) 0.0114(8) -0.0004(8)
C9 0.0257(10) 0.0213(9) 0.0264(9) -0.0005(7) 0.0082(8) 0.0033(7)
C4 0.0177(9) 0.0343(10) 0.0201(8) -0.0008(7) 0.0064(7) 0.0025(8)
C7 0.0240(10) 0.0367(11) 0.0278(9) 0.0004(8) 0.0127(8) -0.0026(8)
C21 0.0394(12) 0.0223(9) 0.0351(10) -0.0020(8) 0.0187(9) 0.0027(8)
N10 0.0340(9) 0.0259(9) 0.0314(9) -0.0048(7) 0.0152(8) -0.0049(7)
N8 0.0224(8) 0.0240(7) 0.0222(7) 0.0005(6) 0.0085(6) 0.0005(6)
C16 0.0285(10) 0.0341(10) 0.0248(9) 0.0083(8) 0.0077(8) 0.0077(8)
C1 0.0190(9) 0.0308(9) 0.0264(9) 0.0019(7) 0.0087(8) 0.0037(8)
C26 0.0311(11) 0.0291(10) 0.0224(9) -0.0013(7) 0.0117(8) -0.0048(8)
C20 0.0261(10) 0.0453(12) 0.0253(10) -0.0055(8) 0.0046(8) -0.0056(9)
C2 0.0193(9) 0.0271(9) 0.0216(8) 0.0007(7) 0.0070(7) -0.0004(7)
C27 0.0452(13) 0.0317(11) 0.0400(12) 0.0075(9) 0.0193(10) 0.0089(10)
C17 0.0338(11) 0.0256(9) 0.0305(10) 0.0085(8) 0.0142(9) 0.0052(8)
C3 0.0218(9) 0.0262(9) 0.0235(9) 0.0011(7) 0.0110(7) 0.0023(7)
Cl1 0.0406(3) 0.0249(2) 0.0297(2) -0.00374(18) 0.0167(2) -0.0050(2)
O12 0.0353(9) 0.0507(10) 0.0514(10) -0.0032(8) 0.0131(8) -0.0025(7)
O13 0.0488(10) 0.0457(9) 0.0316(8) 0.0052(6) 0.0121(7) -0.0114(8)
O14 0.0586(11) 0.0415(9) 0.0589(10) -0.0182(8) 0.0318(9) -0.0031(8)
O11 0.0724(12) 0.0296(8) 0.0436(9) 0.0056(7) 0.0295(9) -0.0067(8)
C11 0.0241(10) 0.0274(9) 0.0247(9) -0.0049(7) 0.0048(8) -0.0043(8)
C6 0.0260(10) 0.0345(10) 0.0180(8) 0.0022(7) 0.0085(7) 0.0051(8)
C22 0.0189(9) 0.0242(9) 0.0272(9) 0.0035(7) 0.0089(8) 0.0017(7)
C25 0.0436(13) 0.0330(11) 0.0442(12) -0.0096(9) 0.0239(11) -0.0097(10)
C23 0.0242(11) 0.0471(12) 0.0305(10) 0.0019(9) 0.0090(8) 0.0077(9)

loop_
_atom_type_symbol
_atom_type_description
_atom_type_scat_dispersion_real
_atom_type_scat_dispersion_imag
_atom_type_scat_source
C C 0.0033 0.0016 'International Tables Vol C Tables 4.2.6.8 and 6.1.1.4'
H H 0.0000 0.0000 'International Tables Vol C Tables 4.2.6.8 and 6.1.1.4'
N N 0.0061 0.0033 'International Tables Vol C Tables 4.2.6.8 and 6.1.1.4'
O O 0.0106 0.0060 'International Tables Vol C Tables 4.2.6.8 and 6.1.1.4'
Cl Cl 0.1484 0.1585 'International Tables Vol C Tables 4.2.6.8 and 6.1.1.4'
Fe Fe 0.3463 0.8444 'International Tables Vol C Tables 4.2.6.8 and 6.1.1.4'

loop_
_geom_angle_atom_site_label_1
_geom_angle_atom_site_label_2
_geom_angle_atom_site_label_3
_geom_angle
O1 Fe1 N1 106.71(6)
O1 Fe1 N7 96.84(6)
N1 Fe1 N7 156.43(6)
O1 Fe1 N9 93.57(6)
N1 Fe1 N9 88.28(6)
N7 Fe1 N9 91.25(6)
O1 Fe1 N8 96.59(6)
N1 Fe1 N8 96.43(6)
N7 Fe1 N8 79.61(6)
N9 Fe1 N8 167.05(5)
O1 Fe1 N6 174.81(6)
N1 Fe1 N6 76.32(6)
N7 Fe1 N6 80.13(6)
N9 Fe1 N6 90.71(6)
N8 Fe1 N6 78.77(6)
O2 Fe2 N2 106.17(6)
O2 Fe2 N4 97.93(6)
N2 Fe2 N4 155.89(6)
O2 Fe2 N10 93.86(6)
N2 Fe2 N10 86.87(6)
N4 Fe2 N10 92.24(6)
O2 Fe2 N5 96.13(6)
N2 Fe2 N5 96.14(6)
N4 Fe2 N5 80.40(6)
N10 Fe2 N5 168.31(6)
O2 Fe2 N3 175.20(5)
N2 Fe2 N3 76.05(6)
N4 Fe2 N3 79.86(6)
N10 Fe2 N3 90.50(6)
N5 Fe2 N3 79.32(6)
O24 Cl2 O21 109.89(11)
O24 Cl2 O22 108.84(11)
O21 Cl2 O22 109.87(11)
O24 Cl2 O23 109.31(12)
O21 Cl2 O23 109.30(10)
O22 Cl2 O23 109.61(10)
C22 O2 Fe2 142.14(13)
C14 N3 C19 112.79(14)
C14 N3 C13 113.40(15)
C19 N3 C13 111.19(15)
C14 N3 Fe2 103.12(12)
C19 N3 Fe2 109.10(11)
C13 N3 Fe2 106.66(11)
C3 N2 N1 108.40(14)
C3 N2 Fe2 118.97(12)
N1 N2 Fe2 132.40(12)
N6 C5 C6 111.25(15)
C2 N1 N2 107.72(15)
C2 N1 Fe1 118.38(12)
N2 N1 Fe1 133.68(12)
C12 N7 C7 108.52(15)
C12 N7 C6 110.66(14)
C7 N7 C6 111.75(15)
C12 N7 Fe1 112.30(12)
C7 N7 Fe1 103.69(11)
C6 N7 Fe1 109.75(11)
C4 N6 C5 112.98(14)
C4 N6 C10 111.33(14)
C5 N6 C10 112.95(14)
C4 N6 Fe1 106.13(10)
C5 N6 Fe1 102.88(11)
C10 N6 Fe1 109.96(10)
C24 N9 Fe1 169.19(16)
C22 O1 Fe1 141.97(13)
C18 N5 C21 109.72(15)
C18 N5 C17 111.97(15)
C21 N5 C17 110.31(15)
C18 N5 Fe2 104.33(11)
C21 N5 Fe2 111.40(11)
C17 N5 Fe2 108.97(11)
N9 C24 C25 179.6(3)
N3 C14 C15 111.39(15)
N3 C13 C3 108.29(15)
C20 N4 C16 109.28(16)
C20 N4 C15 110.32(15)
C16 N4 C15 111.85(15)
C20 N4 Fe2 111.86(12)
C16 N4 Fe2 102.73(10)
C15 N4 Fe2 110.59(11)
N8 C8 C7 111.10(15)
N5 C18 C19 111.88(15)
N3 C19 C18 113.04(16)
N6 C10 C9 112.52(14)
N4 C15 C14 112.40(14)
N8 C9 C10 111.44(15)
N6 C4 C2 109.23(15)
N7 C7 C8 112.05(16)
C26 N10 Fe2 153.62(16)
C11 N8 C9 110.01(15)
C11 N8 C8 110.40(15)
C9 N8 C8 111.98(14)
C11 N8 Fe1 110.59(11)
C9 N8 Fe1 104.05(11)
C8 N8 Fe1 109.65(11)
N4 C16 C17 112.00(16)
C3 C1 C2 104.21(16)
N10 C26 C27 178.6(2)
N1 C2 C1 109.85(15)
N1 C2 C4 115.90(16)
C1 C2 C4 134.22(17)
N5 C17 C16 111.35(15)
N2 C3 C1 109.83(16)
N2 C3 C13 116.53(16)
C1 C3 C13 133.60(17)
O14 Cl1 O11 110.01(11)
O14 Cl1 O12 110.61(11)
O11 Cl1 O12 110.36(11)
O14 Cl1 O13 109.18(11)
O11 Cl1 O13 108.63(10)
O12 Cl1 O13 108.00(11)
N7 C6 C5 113.48(15)
O2 C22 O1 126.03(17)
O2 C22 C23 117.57(17)
O1 C22 C23 116.40(17)

loop_
_geom_bond_atom_site_label_1
_geom_bond_atom_site_label_2
_geom_bond_distance
Fe1 O1 2.0440(15)
Fe1 N1 2.0770(16)
Fe1 N7 2.2122(16)
Fe1 N9 2.2364(17)
Fe1 N8 2.2557(16)
Fe1 N6 2.2679(17)
Fe2 O2 2.0418(14)
Fe2 N2 2.0661(17)
Fe2 N4 2.2012(16)
Fe2 N10 2.2359(17)
Fe2 N5 2.2419(16)
Fe2 N3 2.2738(17)
Cl2 O24 1.4250(17)
Cl2 O21 1.4278(15)
Cl2 O22 1.4337(16)
Cl2 O23 1.4348(16)
O2 C22 1.257(2)
N3 C14 1.480(2)
N3 C19 1.487(2)
N3 C13 1.485(2)
N2 C3 1.337(2)
N2 N1 1.362(2)
C5 N6 1.482(2)
C5 C6 1.528(3)
N1 C2 1.345(2)
N7 C12 1.480(2)
N7 C7 1.482(2)
N7 C6 1.496(2)
N6 C4 1.479(2)
N6 C10 1.489(2)
N9 C24 1.136(2)
O1 C22 1.259(2)
N5 C18 1.475(3)
N5 C21 1.481(2)
N5 C17 1.493(2)
C24 C25 1.460(3)
C14 C15 1.527(3)
C13 C3 1.510(2)
N4 C20 1.480(3)
N4 C16 1.489(3)
N4 C15 1.504(3)
C8 N8 1.489(2)
C8 C7 1.520(3)
C18 C19 1.527(3)
C10 C9 1.525(3)
C9 N8 1.483(2)
C4 C2 1.507(2)
N10 C26 1.138(3)
N8 C11 1.469(2)
C16 C17 1.514(3)
C1 C3 1.390(3)
C1 C2 1.390(3)
C26 C27 1.459(3)
Cl1 O14 1.4283(16)
Cl1 O11 1.4316(15)
Cl1 O12 1.4326(18)
Cl1 O13 1.4418(16)
C22 C23 1.501(3)
